data_4085636
loop_
_publ_author_name
'Espina, Manuela'
'Rivilla, Ivan'
'Conde, Ana'
'D\'iaz-Requejo, M. Mar'
'P\'erez, Pedro J.'
'\'Alvarez, Eleuterio'
'Fern\'andez, Rosario'
'Lassaletta, Jos\'e M.'

_publ_section_title
;
 Chiral, Sterically Demanding N-Heterocyclic Carbenes Fused into a
 Heterobiaryl Skeleton: Design, Synthesis, and Structural Analysis
;
_journal_name_full Organometallics
_journal_page_first 150320082744001
_journal_paper_doi 10.1021/acs.organomet.5b00046
_journal_year 2015
_chemical_absolute_configuration rmad
_chemical_formula_moiety '2(C29 H24 Ag Cl F N3), 6(C H2 Cl2)'
_chemical_formula_sum 'C64 H60 Ag2 Cl14 F2 N6'
_chemical_formula_weight 1663.22
_chemical_name_systematic
; 
 ? 
;
_space_group_IT_number 1
_symmetry_cell_setting triclinic
_symmetry_space_group_name_Hall 'P 1'
_symmetry_space_group_name_H-M 'P 1'
_atom_sites_solution_hydrogens geom
_atom_sites_solution_primary direct
_atom_sites_solution_secondary difmap
_audit_creation_method SHELXL-97
_cell_angle_alpha 75.831(3)
_cell_angle_beta 72.202(3)
_cell_angle_gamma 80.363(3)
_cell_formula_units_Z 1
_cell_length_a 10.4494(8)
_cell_length_b 11.8878(9)
_cell_length_c 15.2466(11)
_cell_measurement_reflns_used 6704
_cell_measurement_temperature 173(2)
_cell_measurement_theta_max 23.84
_cell_measurement_theta_min 2.50
_cell_volume 1739.6(2)
_computing_cell_refinement 'APEX2 Software Suite'
_computing_data_collection 'APEX2 Software Suite (Bruker, 2005)'
_computing_data_reduction 'APEX2 Software Suite'
_computing_molecular_graphics 'SHELXTL (Sheldrick, 1997b)'
_computing_publication_material SHELXTL
_computing_structure_refinement 'SHELXL97 (Sheldrick, 1997a)'
_computing_structure_solution 'SIR2002 (Burla et al., 2003)'
_diffrn_ambient_temperature 173(2)
_diffrn_detector_area_resol_mean 8.26
_diffrn_measured_fraction_theta_full 0.987
_diffrn_measured_fraction_theta_max 0.987
_diffrn_measurement_device_type
; 
 Bruker-Nonius X8kappa APEX II CCD area detector 
;
_diffrn_measurement_method 'phi and omega scans with narrow frames'
_diffrn_radiation_monochromator graphite
_diffrn_radiation_source 'fine-focus sealed tube'
_diffrn_radiation_type MoK\a
_diffrn_radiation_wavelength 0.71073
_diffrn_reflns_av_R_equivalents 0.0556
_diffrn_reflns_av_sigmaI/netI 0.0698
_diffrn_reflns_limit_h_max 13
_diffrn_reflns_limit_h_min -12
_diffrn_reflns_limit_k_max 14
_diffrn_reflns_limit_k_min -14
_diffrn_reflns_limit_l_max 15
_diffrn_reflns_limit_l_min -19
_diffrn_reflns_number 32950
_diffrn_reflns_theta_full 26.47
_diffrn_reflns_theta_max 26.47
_diffrn_reflns_theta_min 1.78
_diffrn_standards_decay_% 0
_exptl_absorpt_coefficient_mu 1.150
_exptl_absorpt_correction_T_max 0.8374
_exptl_absorpt_correction_T_min 0.5971
_exptl_absorpt_correction_type multi-scan
_exptl_absorpt_process_details
; 
 APEX2 Software Suite; Bruker 2005. 
;
_exptl_crystal_colour colourless
_exptl_crystal_density_diffrn 1.588
_exptl_crystal_density_method 'not measured'
_exptl_crystal_description plate
_exptl_crystal_F_000 836
_exptl_crystal_size_max 0.50
_exptl_crystal_size_mid 0.37
_exptl_crystal_size_min 0.16
_refine_diff_density_max 1.148
_refine_diff_density_min -0.978
_refine_diff_density_rms 0.122
_refine_ls_abs_structure_details 'Flack H D (1983), Acta Cryst. A39, 876-881'
_refine_ls_abs_structure_Flack 0.00(4)
_refine_ls_extinction_method none
_refine_ls_goodness_of_fit_ref 1.019
_refine_ls_hydrogen_treatment constr
_refine_ls_matrix_type full
_refine_ls_number_parameters 820
_refine_ls_number_reflns 9943
_refine_ls_number_restraints 54
_refine_ls_restrained_S_all 1.018
_refine_ls_R_factor_all 0.0852
_refine_ls_R_factor_gt 0.0591
_refine_ls_shift/su_max 0.001
_refine_ls_shift/su_mean 0.000
_refine_ls_structure_factor_coef Fsqd
_refine_ls_weighting_details 'calc w=1/[\s^2^(Fo^2^)+(0.0846P)^2^+4.2884P] where P=(Fo^2^+2Fc^2^)/3'
_refine_ls_weighting_scheme calc
_refine_ls_wR_factor_gt 0.1431
_refine_ls_wR_factor_ref 0.1599
_reflns_number_gt 7714
_reflns_number_total 9943
_reflns_threshold_expression >2sigma(I)
_cod_data_source_file om5b00046_si_001.cif
_cod_data_source_block 8b
_cod_depositor_comments
;
The following automatic conversions were performed:

'_symmetry_cell_setting' value 'Triclinic' changed to 'triclinic'
according to
/usr/data/users/saulius/crontab/automatic-downloads/rss-feeds/ACS/lib/dictionaries/cif_core.dic
dictionary named 'cif_core.dic' version 2.4.2 from 2011-04-26.

Automatic conversion script
Id: cif_fix_values 3105 2015-03-04 15:46:00Z robertas 
;
_cod_database_code 4085636

loop_
_symmetry_equiv_pos_as_xyz
'x, y, z'

loop_
_atom_site_label
_atom_site_type_symbol
_atom_site_fract_x
_atom_site_fract_y
_atom_site_fract_z
_atom_site_U_iso_or_equiv
_atom_site_adp_type
_atom_site_occupancy
_atom_site_symmetry_multiplicity
_atom_site_calc_flag
_atom_site_refinement_flags
_atom_site_disorder_assembly
_atom_site_disorder_group
Ag1 Ag 0.28817(6) 0.41817(5) 0.39663(4) 0.0286(2) Uani 1 1 d . . .
Cl1 Cl 0.0771(3) 0.4036(3) 0.3766(2) 0.0380(7) Uani 1 1 d . . .
N1 N 0.5152(9) 0.3992(8) 0.4944(7) 0.023(2) Uani 1 1 d . . .
N2 N 0.6015(9) 0.4176(8) 0.3471(7) 0.026(2) Uani 1 1 d . . .
N3 N 0.6281(9) 0.4310(8) 0.2495(6) 0.030(2) Uani 1 1 d . . .
F1 F -0.1268(8) 0.4992(8) 0.6374(6) 0.056(2) Uani 1 1 d . . .
C1 C 0.4841(13) 0.4113(11) 0.4109(9) 0.025(3) Uani 1 1 d . . .
C2 C 0.7127(10) 0.4043(10) 0.3826(8) 0.029(3) Uani 1 1 d . . .
H2 H 0.8054 0.4048 0.3482 0.035 Uiso 1 1 calc R . .
C3 C 0.6585(11) 0.3906(9) 0.4775(8) 0.024(2) Uani 1 1 d . . .
C4 C 0.7138(12) 0.3659(10) 0.5553(9) 0.032(3) Uani 1 1 d . . .
H4 H 0.8089 0.3593 0.5449 0.038 Uiso 1 1 calc R . .
C5 C 0.6321(14) 0.3519(12) 0.6434(9) 0.039(3) Uani 1 1 d . . .
H5 H 0.6690 0.3333 0.6955 0.047 Uiso 1 1 calc R . .
C6 C 0.4865(11) 0.3653(9) 0.6586(9) 0.028(2) Uani 1 1 d . . .
H6 H 0.4290 0.3563 0.7211 0.033 Uiso 1 1 calc R . .
C7 C 0.4297(12) 0.3908(10) 0.5844(8) 0.025(2) Uani 1 1 d . . .
C8 C 0.2812(12) 0.4165(10) 0.5981(9) 0.029(3) Uani 1 1 d . . .
C9 C 0.1967(12) 0.3327(10) 0.6448(9) 0.034(3) Uani 1 1 d . . .
H9 H 0.2318 0.2565 0.6692 0.040 Uiso 1 1 calc R . .
C10 C 0.0546(13) 0.3597(13) 0.6571(10) 0.043(3) Uani 1 1 d . . .
H10 H -0.0060 0.3016 0.6871 0.052 Uiso 1 1 calc R . .
C11 C 0.0088(12) 0.4722(12) 0.6240(9) 0.034(3) Uani 1 1 d . . .
C12 C 0.0973(13) 0.5556(12) 0.5770(10) 0.039(3) Uani 1 1 d . . .
H12 H 0.0624 0.6321 0.5526 0.047 Uiso 1 1 calc R . .
C13 C 0.2290(13) 0.5324(11) 0.5648(9) 0.037(3) Uani 1 1 d . . .
H13 H 0.2877 0.5919 0.5344 0.044 Uiso 1 1 calc R . .
C14 C 0.6183(13) 0.5578(10) 0.1963(8) 0.033(3) Uani 1 1 d . . .
H14 H 0.7014 0.5934 0.1908 0.040 Uiso 1 1 calc R . .
C15 C 0.6231(15) 0.5382(10) 0.0995(8) 0.045(3) Uani 1 1 d . . .
H15A H 0.5515 0.5905 0.0756 0.054 Uiso 1 1 calc R . .
H15B H 0.7116 0.5558 0.0542 0.054 Uiso 1 1 calc R . .
C16 C 0.6019(12) 0.4110(11) 0.1096(8) 0.040(3) Uani 1 1 d . . .
H16A H 0.6875 0.3661 0.0822 0.048 Uiso 1 1 calc R . .
H16B H 0.5338 0.4054 0.0782 0.048 Uiso 1 1 calc R . .
C17 C 0.5519(10) 0.3663(9) 0.2161(6) 0.029(2) Uani 1 1 d . . .
H17 H 0.4531 0.3908 0.2388 0.035 Uiso 1 1 calc R . .
C18 C 0.4947(10) 0.6312(8) 0.2433(7) 0.034(2) Uani 1 1 d . . .
C19 C 0.5059(11) 0.6877(9) 0.3081(8) 0.041(3) Uani 1 1 d . . .
H19 H 0.5917 0.6829 0.3188 0.049 Uiso 1 1 calc R . .
C20 C 0.3963(14) 0.7527(9) 0.3598(9) 0.051(3) Uani 1 1 d . . .
H20 H 0.4067 0.7938 0.4030 0.061 Uiso 1 1 calc R . .
C21 C 0.2707(17) 0.7535(14) 0.3438(12) 0.068(4) Uani 1 1 d . . .
H21 H 0.1919 0.7918 0.3794 0.082 Uiso 1 1 calc R . .
C22 C 0.2624(13) 0.6998(11) 0.2781(10) 0.058(4) Uani 1 1 d . . .
H22 H 0.1774 0.7058 0.2658 0.070 Uiso 1 1 calc R . .
C23 C 0.3699(12) 0.6366(9) 0.2276(9) 0.045(3) Uani 1 1 d . . .
H23 H 0.3588 0.5978 0.1833 0.054 Uiso 1 1 calc R . .
C24 C 0.5791(11) 0.2347(8) 0.2503(6) 0.027(2) Uani 1 1 d . . .
C25 C 0.7078(12) 0.1836(11) 0.2453(8) 0.036(3) Uani 1 1 d . . .
H25 H 0.7816 0.2297 0.2244 0.043 Uiso 1 1 calc R . .
C26 C 0.7283(13) 0.0646(12) 0.2712(9) 0.041(3) Uani 1 1 d . . .
H26 H 0.8178 0.0287 0.2670 0.049 Uiso 1 1 calc R . .
C27 C 0.6256(17) -0.0027(13) 0.3022(10) 0.055(4) Uani 1 1 d . . .
H27 H 0.6429 -0.0851 0.3187 0.066 Uiso 1 1 calc R . .
C28 C 0.4944(17) 0.0485(13) 0.3102(11) 0.049(4) Uani 1 1 d . . .
H28 H 0.4210 0.0018 0.3333 0.059 Uiso 1 1 calc R . .
C29 C 0.4719(12) 0.1664(10) 0.2846(8) 0.035(3) Uani 1 1 d . . .
H29 H 0.3821 0.2023 0.2902 0.042 Uiso 1 1 calc R . .
Ag2 Ag 0.96824(6) 0.02045(6) 0.76498(5) 0.0344(2) Uani 1 1 d . . .
Cl2 Cl 1.1889(3) -0.0025(3) 0.7760(3) 0.0523(10) Uani 1 1 d . . .
N4 N 0.7278(10) 0.0509(8) 0.6735(7) 0.027(2) Uani 1 1 d . . .
N5 N 0.6556(10) 0.0426(8) 0.8222(7) 0.028(2) Uani 1 1 d . . .
N6 N 0.6671(11) 0.0305(9) 0.9164(7) 0.041(3) Uani 1 1 d . . .
F2 F 1.3637(7) -0.0536(7) 0.5233(6) 0.052(2) Uani 1 1 d . . .
C30 C 0.7766(14) 0.0357(11) 0.7506(9) 0.033(3) Uani 1 1 d . . .
C31 C 0.5425(14) 0.0567(10) 0.7912(8) 0.033(3) Uani 1 1 d . . .
H31 H 0.4516 0.0592 0.8293 0.040 Uiso 1 1 calc R . .
C32 C 0.5834(12) 0.0663(9) 0.6970(8) 0.027(3) Uani 1 1 d . . .
C33 C 0.5225(14) 0.0876(11) 0.6219(10) 0.039(3) Uani 1 1 d . . .
H33 H 0.4270 0.0977 0.6343 0.046 Uiso 1 1 calc R . .
C34 C 0.6021(13) 0.0931(10) 0.5331(9) 0.033(3) Uani 1 1 d . . .
H34 H 0.5614 0.1092 0.4829 0.040 Uiso 1 1 calc R . .
C35 C 0.7407(13) 0.0761(11) 0.5129(8) 0.036(3) Uani 1 1 d . . .
H35 H 0.7917 0.0795 0.4491 0.044 Uiso 1 1 calc R . .
C36 C 0.8075(12) 0.0551(10) 0.5783(8) 0.027(3) Uani 1 1 d . . .
C37 C 0.9552(12) 0.0272(10) 0.5641(8) 0.027(3) Uani 1 1 d . . .
C38 C 1.0094(12) -0.0853(11) 0.5889(9) 0.032(3) Uani 1 1 d . . .
H38 H 0.9504 -0.1448 0.6178 0.039 Uiso 1 1 calc R . .
C39 C 1.1502(14) -0.1154(12) 0.5728(10) 0.039(3) Uani 1 1 d . . .
H39 H 1.1882 -0.1935 0.5881 0.047 Uiso 1 1 calc R . .
C40 C 1.2266(14) -0.0258(13) 0.5342(9) 0.041(3) Uani 1 1 d . . .
C41 C 1.1779(13) 0.0875(11) 0.5085(10) 0.042(3) Uani 1 1 d . . .
H41 H 1.2376 0.1466 0.4802 0.051 Uiso 1 1 calc R . .
C42 C 1.0437(15) 0.1136(13) 0.5240(10) 0.045(3) Uani 1 1 d . . .
H42 H 1.0083 0.1924 0.5073 0.054 Uiso 1 1 calc R . .
C43 C 0.5775(12) 0.1175(11) 0.9658(7) 0.044(3) Uani 1 1 d . . .
H43 H 0.4817 0.1110 0.9694 0.053 Uiso 1 1 calc R . .
C44 C 0.6007(14) 0.0703(12) 1.0625(8) 0.052(3) Uani 1 1 d . . .
H44A H 0.5148 0.0781 1.1123 0.062 Uiso 1 1 calc R . .
H44B H 0.6665 0.1146 1.0713 0.062 Uiso 1 1 calc R . .
C45 C 0.6554(16) -0.0583(12) 1.0683(9) 0.052(4) Uani 1 1 d . . .
H45A H 0.6009 -0.1075 1.1252 0.063 Uiso 1 1 calc R . .
H45B H 0.7505 -0.0701 1.0705 0.063 Uiso 1 1 calc R . .
C46 C 0.6445(15) -0.0889(11) 0.9782(9) 0.044(3) Uani 1 1 d . . .
H46 H 0.7218 -0.1466 0.9558 0.052 Uiso 1 1 calc R . .
C47 C 0.6099(12) 0.2373(11) 0.9228(7) 0.035(3) Uani 1 1 d . . .
C48 C 0.7409(14) 0.2664(12) 0.8993(9) 0.046(3) Uani 1 1 d . . .
H48 H 0.8117 0.2066 0.9071 0.055 Uiso 1 1 calc R . .
C49 C 0.7709(15) 0.3827(14) 0.8643(10) 0.049(4) Uani 1 1 d . . .
H49 H 0.8600 0.4031 0.8505 0.058 Uiso 1 1 calc R . .
C50 C 0.6664(17) 0.4655(13) 0.8506(10) 0.052(4) Uani 1 1 d . . .
H50 H 0.6854 0.5441 0.8250 0.062 Uiso 1 1 calc R . .
C51 C 0.5377(15) 0.4403(12) 0.8721(9) 0.051(3) Uani 1 1 d . . .
H51 H 0.4669 0.4998 0.8638 0.061 Uiso 1 1 calc R . .
C52 C 0.5126(14) 0.3254(12) 0.9064(9) 0.044(3) Uani 1 1 d . . .
H52 H 0.4230 0.3064 0.9193 0.053 Uiso 1 1 calc R . .
C53 C 0.5177(16) -0.1304(10) 0.9852(8) 0.055(3) Uani 1 1 d . . .
C54 C 0.3928(18) -0.1015(14) 1.0507(11) 0.077(5) Uani 1 1 d . . .
H54 H 0.3926 -0.0553 1.0936 0.092 Uiso 1 1 calc R . .
C55 C 0.2696(17) -0.1387(15) 1.0542(15) 0.096(7) Uani 1 1 d . . .
H55 H 0.1879 -0.1194 1.0990 0.115 Uiso 1 1 calc R . .
C56 C 0.272(2) -0.207(2) 0.9879(14) 0.107(9) Uani 1 1 d . . .
H56 H 0.1918 -0.2347 0.9891 0.129 Uiso 1 1 calc R . .
C57 C 0.383(3) -0.2292(16) 0.9272(16) 0.111(8) Uani 1 1 d . . .
H57 H 0.3788 -0.2706 0.8823 0.133 Uiso 1 1 calc R . .
C58 C 0.512(2) -0.1983(11) 0.9205(11) 0.083(5) Uani 1 1 d . . .
H58 H 0.5914 -0.2215 0.8752 0.099 Uiso 1 1 calc R . .
Cl3 Cl 0.8820(5) 0.7104(5) 0.2742(5) 0.116(2) Uani 1 1 d U . .
Cl4 Cl 0.8841(4) 0.7935(3) 0.4350(3) 0.0693(11) Uani 1 1 d U . .
C59 C 0.865(2) 0.6744(14) 0.4036(16) 0.101(5) Uani 1 1 d U . .
H59A H 0.7754 0.6478 0.4390 0.121 Uiso 1 1 calc R . .
H59B H 0.9352 0.6111 0.4179 0.121 Uiso 1 1 calc R . .
Cl5A Cl 0.6777(12) 0.7641(13) 0.6785(9) 0.060(3) Uani 0.70 1 d PDU A 1
Cl6A Cl 0.5304(8) 0.6675(5) 0.5857(7) 0.110(3) Uani 0.70 1 d PDU A 1
C60A C 0.557(2) 0.7894(14) 0.6181(17) 0.065(6) Uani 0.70 1 d PDU A 1
H60A H 0.5844 0.8504 0.5607 0.078 Uiso 0.70 1 calc PR A 1
H60B H 0.4704 0.8198 0.6581 0.078 Uiso 0.70 1 calc PR A 1
Cl5B Cl 0.649(3) 0.752(4) 0.700(3) 0.078(9) Uani 0.30 1 d PDU B 2
Cl6B Cl 0.409(2) 0.6773(16) 0.693(2) 0.133(10) Uani 0.30 1 d PDU B 2
C60B C 0.497(4) 0.794(3) 0.673(4) 0.076(12) Uani 0.30 1 d PDU B 2
H60C H 0.4416 0.8498 0.7123 0.091 Uiso 0.30 1 calc PR B 2
H60D H 0.5135 0.8338 0.6065 0.091 Uiso 0.30 1 calc PR B 2
Cl7 Cl 0.2172(9) 0.6085(9) 0.7829(8) 0.216(5) Uani 1 1 d U . .
Cl8 Cl -0.0643(7) 0.6802(6) 0.8161(6) 0.124(2) Uani 1 1 d U . .
C61 C 0.081(2) 0.6908(18) 0.840(2) 0.131(8) Uani 1 1 d U . .
H61A H 0.0684 0.6660 0.9083 0.157 Uiso 1 1 calc R . .
H61B H 0.0997 0.7735 0.8208 0.157 Uiso 1 1 calc R . .
Cl9 Cl 0.2592(8) 0.4968(7) 0.0444(6) 0.168(3) Uani 1 1 d U . .
Cl10 Cl -0.0258(6) 0.4708(8) 0.1203(6) 0.159(3) Uani 1 1 d U . .
C62 C 0.103(2) 0.530(3) 0.1352(16) 0.148(9) Uani 1 1 d U . .
H62A H 0.1148 0.4956 0.1987 0.178 Uiso 1 1 calc R . .
H62B H 0.0817 0.6149 0.1292 0.178 Uiso 1 1 calc R . .
Cl11 Cl 0.2454(6) 0.2234(8) 0.1415(4) 0.139(2) Uani 1 1 d U . .
Cl12 Cl 0.1162(8) 0.0331(6) 0.2838(5) 0.141(2) Uani 1 1 d U . .
C63 C 0.1037(19) 0.1837(18) 0.2367(15) 0.092(5) Uani 1 1 d U . .
H63A H 0.0958 0.2266 0.2865 0.111 Uiso 1 1 calc R . .
H63B H 0.0210 0.2062 0.2152 0.111 Uiso 1 1 calc R . .
Cl13 Cl 0.1377(6) 0.2873(7) 0.9012(4) 0.119(2) Uani 1 1 d U . .
Cl14 Cl -0.0190(4) 0.1155(6) 1.0494(3) 0.117(2) Uani 1 1 d U . .
C64 C 0.1342(15) 0.1453(19) 0.9606(11) 0.091(4) Uani 1 1 d U . .
H64A H 0.2097 0.1246 0.9900 0.109 Uiso 1 1 calc R . .
H64B H 0.1492 0.0946 0.9149 0.109 Uiso 1 1 calc R . .

loop_
_atom_site_aniso_label
_atom_site_aniso_U_11
_atom_site_aniso_U_22
_atom_site_aniso_U_33
_atom_site_aniso_U_23
_atom_site_aniso_U_13
_atom_site_aniso_U_12
Ag1 0.0259(4) 0.0335(5) 0.0288(5) -0.0075(4) -0.0096(3) -0.0037(3)
Cl1 0.0326(15) 0.0415(17) 0.0449(16) -0.0069(13) -0.0172(12) -0.0085(13)
N1 0.016(4) 0.027(5) 0.032(5) -0.006(4) -0.011(4) -0.006(4)
N2 0.029(5) 0.026(5) 0.022(5) -0.006(4) -0.007(4) -0.003(4)
N3 0.041(5) 0.030(5) 0.021(4) -0.007(3) -0.013(4) -0.001(4)
F1 0.029(4) 0.072(6) 0.066(6) -0.023(5) -0.008(4) -0.005(4)
C1 0.029(7) 0.021(6) 0.027(7) 0.000(5) -0.014(5) -0.005(5)
C2 0.017(5) 0.036(6) 0.034(6) -0.012(5) -0.007(4) 0.002(5)
C3 0.020(5) 0.024(5) 0.023(5) -0.004(4) -0.002(4) -0.001(4)
C4 0.032(6) 0.028(6) 0.040(7) -0.004(5) -0.021(5) -0.004(5)
C5 0.054(8) 0.044(8) 0.026(6) -0.005(5) -0.023(5) -0.008(6)
C6 0.027(5) 0.024(6) 0.031(6) -0.005(4) -0.007(4) -0.003(4)
C7 0.027(6) 0.024(6) 0.025(6) -0.006(5) -0.010(4) 0.002(5)
C8 0.035(6) 0.027(6) 0.027(6) -0.004(5) -0.012(5) -0.002(5)
C9 0.031(7) 0.022(6) 0.043(7) 0.001(5) -0.008(5) -0.009(5)
C10 0.022(6) 0.065(10) 0.039(7) -0.011(7) 0.005(5) -0.018(6)
C11 0.018(6) 0.045(8) 0.040(7) -0.024(6) -0.001(5) 0.000(5)
C12 0.035(7) 0.036(7) 0.049(8) -0.016(6) -0.017(6) 0.011(6)
C13 0.032(7) 0.041(7) 0.035(7) -0.004(6) -0.006(5) -0.009(5)
C14 0.045(7) 0.028(6) 0.028(5) 0.004(4) -0.015(5) -0.013(5)
C15 0.066(8) 0.035(7) 0.027(6) -0.004(5) -0.008(5) 0.000(6)
C16 0.042(7) 0.045(8) 0.030(6) 0.004(5) -0.012(5) -0.013(6)
C17 0.029(5) 0.040(6) 0.022(5) -0.008(4) -0.009(4) -0.010(4)
C18 0.040(6) 0.019(5) 0.036(5) 0.007(4) -0.012(4) -0.003(4)
C19 0.042(6) 0.025(5) 0.053(7) 0.000(5) -0.013(5) -0.008(5)
C20 0.063(8) 0.024(6) 0.061(8) -0.014(5) -0.007(6) -0.004(6)
C21 0.069(11) 0.048(9) 0.072(11) 0.005(8) -0.008(8) -0.009(8)
C22 0.051(8) 0.042(7) 0.063(8) 0.016(6) -0.013(6) 0.002(6)
C23 0.051(7) 0.022(5) 0.061(7) 0.003(5) -0.027(6) 0.001(5)
C24 0.035(6) 0.029(5) 0.021(4) -0.005(4) -0.013(4) -0.009(5)
C25 0.037(7) 0.043(7) 0.035(6) -0.012(5) -0.014(5) -0.010(5)
C26 0.043(7) 0.044(8) 0.035(7) -0.010(6) -0.017(5) 0.014(7)
C27 0.083(12) 0.042(8) 0.036(7) -0.007(6) -0.023(7) 0.014(8)
C28 0.064(10) 0.045(8) 0.040(8) -0.018(6) -0.013(7) -0.004(7)
C29 0.043(7) 0.042(7) 0.025(6) -0.009(5) -0.009(5) -0.013(5)
Ag2 0.0363(5) 0.0401(5) 0.0303(5) -0.0066(4) -0.0147(4) -0.0043(4)
Cl2 0.0383(17) 0.079(3) 0.0453(18) -0.0091(17) -0.0184(14) -0.0127(17)
N4 0.034(5) 0.024(5) 0.021(5) -0.006(4) -0.010(4) 0.004(4)
N5 0.033(5) 0.028(5) 0.026(5) -0.008(4) -0.012(4) 0.001(4)
N6 0.058(7) 0.043(6) 0.022(5) -0.011(4) -0.013(4) 0.003(5)
F2 0.026(4) 0.075(6) 0.054(5) -0.022(4) -0.009(3) 0.004(4)
C30 0.044(8) 0.029(7) 0.022(7) -0.006(5) 0.000(6) -0.007(6)
C31 0.053(7) 0.023(6) 0.023(5) -0.003(4) -0.006(5) -0.012(5)
C32 0.036(6) 0.015(5) 0.031(6) -0.007(4) -0.012(5) 0.001(4)
C33 0.039(7) 0.041(7) 0.042(7) -0.013(6) -0.016(5) -0.003(5)
C34 0.040(7) 0.027(6) 0.042(7) -0.005(5) -0.027(6) -0.005(5)
C35 0.055(8) 0.043(7) 0.016(5) -0.012(5) -0.014(5) -0.001(6)
C36 0.032(6) 0.027(6) 0.025(6) -0.010(5) -0.006(5) -0.006(5)
C37 0.033(6) 0.028(6) 0.019(5) -0.008(5) -0.002(4) -0.006(5)
C38 0.030(6) 0.032(7) 0.041(7) -0.012(5) -0.020(5) 0.003(5)
C39 0.044(8) 0.035(7) 0.042(7) -0.013(6) -0.012(6) -0.008(6)
C40 0.041(7) 0.057(9) 0.024(6) -0.009(6) -0.009(5) 0.004(6)
C41 0.039(8) 0.030(7) 0.052(8) -0.006(6) -0.005(6) -0.007(6)
C42 0.053(9) 0.047(8) 0.037(7) -0.018(6) -0.014(6) 0.001(7)
C43 0.044(7) 0.064(8) 0.025(5) -0.008(5) -0.011(5) -0.005(6)
C44 0.056(8) 0.065(9) 0.031(6) -0.003(6) -0.011(6) -0.012(7)
C45 0.074(9) 0.056(9) 0.026(6) 0.001(6) -0.019(6) -0.012(7)
C46 0.060(8) 0.031(7) 0.041(7) -0.001(5) -0.021(6) -0.005(6)
C47 0.031(6) 0.058(8) 0.024(5) -0.021(5) -0.011(5) 0.002(6)
C48 0.050(8) 0.050(8) 0.036(7) -0.015(6) -0.008(6) 0.003(6)
C49 0.045(8) 0.059(9) 0.035(7) -0.006(6) 0.008(6) -0.030(7)
C50 0.077(10) 0.039(7) 0.036(7) -0.009(6) -0.013(6) -0.001(7)
C51 0.062(9) 0.048(8) 0.035(6) -0.009(6) -0.019(6) 0.021(7)
C52 0.051(7) 0.048(8) 0.037(7) -0.015(6) -0.016(6) -0.003(7)
C53 0.099(11) 0.030(6) 0.040(6) 0.009(5) -0.034(7) -0.012(7)
C54 0.097(12) 0.073(10) 0.059(9) 0.013(8) -0.022(9) -0.045(9)
C55 0.072(11) 0.071(11) 0.130(16) 0.057(11) -0.051(11) -0.036(9)
C56 0.108(16) 0.16(2) 0.072(12) 0.022(13) -0.038(11) -0.103(16)
C57 0.18(2) 0.088(13) 0.114(17) -0.010(12) -0.101(18) -0.059(15)
C58 0.150(17) 0.043(8) 0.067(10) -0.003(7) -0.060(11) 0.001(9)
Cl3 0.080(3) 0.146(5) 0.160(5) -0.086(4) -0.062(3) 0.018(3)
Cl4 0.074(3) 0.057(2) 0.087(3) -0.022(2) -0.036(2) 0.0022(19)
C59 0.114(15) 0.063(9) 0.158(11) -0.022(10) -0.085(13) -0.008(10)
Cl5A 0.081(7) 0.048(4) 0.055(6) -0.002(4) -0.030(6) -0.006(4)
Cl6A 0.111(5) 0.050(3) 0.210(9) -0.046(4) -0.086(6) -0.012(3)
C60A 0.085(16) 0.036(9) 0.088(17) -0.015(10) -0.046(13) -0.001(10)
Cl5B 0.063(10) 0.090(19) 0.059(15) 0.001(12) -0.005(10) 0.005(9)
Cl6B 0.140(18) 0.079(12) 0.22(3) -0.011(14) -0.12(2) -0.019(11)
C60B 0.12(3) 0.05(2) 0.09(3) -0.01(2) -0.07(3) 0.008(17)
Cl7 0.173(7) 0.233(9) 0.329(13) -0.180(9) -0.159(9) 0.093(7)
Cl8 0.114(5) 0.120(5) 0.151(6) -0.011(4) -0.060(5) -0.028(4)
C61 0.105(13) 0.080(13) 0.22(3) -0.024(14) -0.067(14) -0.009(10)
Cl9 0.134(5) 0.191(7) 0.168(7) -0.071(6) 0.014(5) -0.043(5)
Cl10 0.078(3) 0.239(9) 0.172(7) -0.090(6) -0.044(4) 0.036(4)
C62 0.152(16) 0.20(3) 0.084(15) -0.036(15) 0.024(12) -0.080(18)
Cl11 0.081(3) 0.268(8) 0.083(3) -0.063(4) -0.034(3) -0.002(4)
Cl12 0.199(7) 0.114(4) 0.150(5) -0.044(4) -0.110(5) 0.019(4)
C63 0.073(10) 0.115(9) 0.115(14) -0.052(10) -0.046(8) -0.004(10)
Cl13 0.086(4) 0.178(6) 0.095(4) -0.018(4) -0.037(3) -0.014(4)
Cl14 0.055(2) 0.226(7) 0.068(3) -0.020(3) -0.011(2) -0.032(3)
C64 0.046(8) 0.169(11) 0.062(9) -0.038(9) -0.010(6) -0.012(10)

loop_
_atom_type_symbol
_atom_type_description
_atom_type_scat_dispersion_real
_atom_type_scat_dispersion_imag
_atom_type_scat_source
C C 0.0033 0.0016 'International Tables Vol C Tables 4.2.6.8 and 6.1.1.4'
H H 0.0000 0.0000 'International Tables Vol C Tables 4.2.6.8 and 6.1.1.4'
N N 0.0061 0.0033 'International Tables Vol C Tables 4.2.6.8 and 6.1.1.4'
F F 0.0171 0.0103 'International Tables Vol C Tables 4.2.6.8 and 6.1.1.4'
Cl Cl 0.1484 0.1585 'International Tables Vol C Tables 4.2.6.8 and 6.1.1.4'
Ag Ag -0.8971 1.1015 'International Tables Vol C Tables 4.2.6.8 and 6.1.1.4'

loop_
_geom_angle_atom_site_label_1
_geom_angle_atom_site_label_2
_geom_angle_atom_site_label_3
_geom_angle
C1 Ag1 Cl1 173.2(4)
C1 Ag1 H17 73.5
Cl1 Ag1 H17 103.0
C1 N1 C7 129.0(10)
C1 N1 C3 109.8(10)
C7 N1 C3 121.1(9)
C1 N2 C2 115.0(10)
C1 N2 N3 128.0(10)
C2 N2 N3 117.0(9)
N2 N3 C17 117.2(8)
N2 N3 C14 114.3(8)
C17 N3 C14 107.6(8)
N2 C1 N1 104.0(10)
N2 C1 Ag1 130.5(9)
N1 C1 Ag1 125.5(9)
C3 C2 N2 104.6(9)
C3 C2 H2 127.7
N2 C2 H2 127.7
C2 C3 C4 134.2(11)
C2 C3 N1 106.5(9)
C4 C3 N1 119.3(10)
C5 C4 C3 120.2(11)
C5 C4 H4 119.9
C3 C4 H4 119.9
C4 C5 C6 119.5(11)
C4 C5 H5 120.2
C6 C5 H5 120.2
C7 C6 C5 121.6(11)
C7 C6 H6 119.2
C5 C6 H6 119.2
C6 C7 N1 118.2(10)
C6 C7 C8 122.3(11)
N1 C7 C8 119.5(9)
C9 C8 C13 120.5(11)
C9 C8 C7 120.8(11)
C13 C8 C7 118.6(11)
C8 C9 C10 119.7(12)
C8 C9 H9 120.1
C10 C9 H9 120.1
C11 C10 C9 117.7(12)
C11 C10 H10 121.1
C9 C10 H10 121.1
F1 C11 C10 118.1(11)
F1 C11 C12 120.8(12)
C10 C11 C12 121.1(11)
C13 C12 C11 122.0(12)
C13 C12 H12 119.0
C11 C12 H12 119.0
C12 C13 C8 118.8(12)
C12 C13 H13 120.6
C8 C13 H13 120.6
C18 C14 N3 113.2(9)
C18 C14 C15 116.2(10)
N3 C14 C15 99.6(8)
C18 C14 H14 109.1
N3 C14 H14 109.1
C15 C14 H14 109.1
C16 C15 C14 108.7(10)
C16 C15 H15A 110.0
C14 C15 H15A 110.0
C16 C15 H15B 110.0
C14 C15 H15B 110.0
H15A C15 H15B 108.3
C15 C16 C17 104.0(9)
C15 C16 H16A 111.0
C17 C16 H16A 111.0
C15 C16 H16B 111.0
C17 C16 H16B 111.0
H16A C16 H16B 109.0
N3 C17 C24 111.3(8)
N3 C17 C16 100.7(8)
C24 C17 C16 115.5(9)
N3 C17 H17 109.7
C24 C17 H17 109.7
C16 C17 H17 109.7
C19 C18 C23 119.0(10)
C19 C18 C14 118.2(9)
C23 C18 C14 122.7(10)
C18 C19 C20 123.1(11)
C18 C19 H19 118.5
C20 C19 H19 118.5
C21 C20 C19 116.2(13)
C21 C20 H20 121.9
C19 C20 H20 121.9
C22 C21 C20 119.8(15)
C22 C21 H21 120.1
C20 C21 H21 120.1
C21 C22 C23 123.7(14)
C21 C22 H22 118.1
C23 C22 H22 118.1
C22 C23 C18 118.1(11)
C22 C23 H23 121.0
C18 C23 H23 121.0
C25 C24 C29 119.8(10)
C25 C24 C17 120.9(10)
C29 C24 C17 119.3(9)
C24 C25 C26 118.8(11)
C24 C25 H25 120.6
C26 C25 H25 120.6
C27 C26 C25 121.9(12)
C27 C26 H26 119.1
C25 C26 H26 119.1
C26 C27 C28 119.7(13)
C26 C27 H27 120.1
C28 C27 H27 120.1
C29 C28 C27 119.3(15)
C29 C28 H28 120.4
C27 C28 H28 120.4
C28 C29 C24 120.4(12)
C28 C29 H29 119.8
C24 C29 H29 119.8
C30 Ag2 Cl2 177.3(4)
C30 N4 C36 126.0(10)
C30 N4 C32 112.9(10)
C36 N4 C32 121.0(9)
C31 N5 C30 113.4(10)
C31 N5 N6 129.9(10)
C30 N5 N6 116.7(10)
N5 N6 C43 112.8(8)
N5 N6 C46 114.5(9)
C43 N6 C46 108.5(10)
N4 C30 N5 100.8(11)
N4 C30 Ag2 132.8(10)
N5 C30 Ag2 126.3(9)
C32 C31 N5 107.9(11)
C32 C31 H31 126.1
N5 C31 H31 126.1
C31 C32 C33 137.5(13)
C31 C32 N4 105.0(10)
C33 C32 N4 117.5(11)
C34 C33 C32 119.2(12)
C34 C33 H33 120.4
C32 C33 H33 120.4
C33 C34 C35 121.9(11)
C33 C34 H34 119.1
C35 C34 H34 119.1
C36 C35 C34 123.5(12)
C36 C35 H35 118.2
C34 C35 H35 118.2
C35 C36 N4 116.8(11)
C35 C36 C37 127.1(11)
N4 C36 C37 115.9(10)
C38 C37 C42 117.9(12)
C38 C37 C36 120.8(11)
C42 C37 C36 121.4(11)
C37 C38 C39 122.1(12)
C37 C38 H38 119.0
C39 C38 H38 119.0
C40 C39 C38 115.4(12)
C40 C39 H39 122.3
C38 C39 H39 122.3
C39 C40 C41 124.8(13)
C39 C40 F2 115.7(12)
C41 C40 F2 119.4(13)
C42 C41 C40 118.5(13)
C42 C41 H41 120.7
C40 C41 H41 120.7
C41 C42 C37 121.2(13)
C41 C42 H42 119.4
C37 C42 H42 119.4
N6 C43 C47 113.7(9)
N6 C43 C44 98.7(9)
C47 C43 C44 115.2(10)
N6 C43 H43 109.6
C47 C43 H43 109.6
C44 C43 H43 109.6
C43 C44 C45 107.8(10)
C43 C44 H44A 110.1
C45 C44 H44A 110.1
C43 C44 H44B 110.1
C45 C44 H44B 110.1
H44A C44 H44B 108.5
C44 C45 C46 105.4(10)
C44 C45 H45A 110.7
C46 C45 H45A 110.7
C44 C45 H45B 110.7
C46 C45 H45B 110.7
H45A C45 H45B 108.8
C53 C46 N6 114.4(10)
C53 C46 C45 115.9(12)
N6 C46 C45 96.2(9)
C53 C46 H46 109.9
N6 C46 H46 109.9
C45 C46 H46 109.9
C52 C47 C48 117.2(12)
C52 C47 C43 121.7(11)
C48 C47 C43 121.0(12)
C47 C48 C49 121.2(13)
C47 C48 H48 119.4
C49 C48 H48 119.4
C50 C49 C48 117.4(13)
C50 C49 H49 121.3
C48 C49 H49 121.3
C51 C50 C49 123.0(14)
C51 C50 H50 118.5
C49 C50 H50 118.5
C50 C51 C52 117.7(13)
C50 C51 H51 121.1
C52 C51 H51 121.1
C47 C52 C51 123.4(13)
C47 C52 H52 118.3
C51 C52 H52 118.3
C54 C53 C58 116.7(14)
C54 C53 C46 123.2(12)
C58 C53 C46 120.0(14)
C55 C54 C53 122.6(17)
C55 C54 H54 118.7
C53 C54 H54 118.7
C54 C55 C56 117.6(19)
C54 C55 H55 121.2
C56 C55 H55 121.2
C57 C56 C55 120.0(16)
C57 C56 H56 120.0
C55 C56 H56 120.0
C56 C57 C58 126.1(18)
C56 C57 H57 116.9
C58 C57 H57 116.9
C57 C58 C53 117.0(18)
C57 C58 H58 121.5
C53 C58 H58 121.5
Cl4 C59 Cl3 108.3(10)
Cl4 C59 H59A 110.0
Cl3 C59 H59A 110.0
Cl4 C59 H59B 110.0
Cl3 C59 H59B 110.0
H59A C59 H59B 108.4
Cl5A C60A Cl6A 114.1(10)
Cl5A C60A H60A 108.7
Cl6A C60A H60A 108.7
Cl5A C60A H60B 108.7
Cl6A C60A H60B 108.7
H60A C60A H60B 107.6
Cl6B C60B Cl5B 111.5(16)
Cl6B C60B H60C 109.3
Cl5B C60B H60C 109.3
Cl6B C60B H60D 109.3
Cl5B C60B H60D 109.3
H60C C60B H60D 108.0
Cl8 C61 Cl7 113.5(15)
Cl8 C61 H61A 108.9
Cl7 C61 H61A 108.9
Cl8 C61 H61B 108.9
Cl7 C61 H61B 108.9
H61A C61 H61B 107.7
Cl10 C62 Cl9 108.5(13)
Cl10 C62 H62A 110.0
Cl9 C62 H62A 110.0
Cl10 C62 H62B 110.0
Cl9 C62 H62B 110.0
H62A C62 H62B 108.4
Cl12 C63 Cl11 111.6(12)
Cl12 C63 H63A 109.3
Cl11 C63 H63A 109.3
Cl12 C63 H63B 109.3
Cl11 C63 H63B 109.3
H63A C63 H63B 108.0
Cl13 C64 Cl14 114.1(10)
Cl13 C64 H64A 108.7
Cl14 C64 H64A 108.7
Cl13 C64 H64B 108.7
Cl14 C64 H64B 108.7
H64A C64 H64B 107.6

loop_
_geom_bond_atom_site_label_1
_geom_bond_atom_site_label_2
_geom_bond_distance
Ag1 C1 2.111(12)
Ag1 Cl1 2.357(3)
Ag1 H17 2.5551
N1 C1 1.375(15)
N1 C7 1.381(15)
N1 C3 1.430(14)
N2 C1 1.313(16)
N2 C2 1.396(14)
N2 N3 1.401(12)
N3 C17 1.459(12)
N3 C14 1.529(14)
F1 C11 1.361(14)
C2 C3 1.363(16)
C2 H2 0.9500
C3 C4 1.420(16)
C4 C5 1.341(18)
C4 H4 0.9500
C5 C6 1.455(17)
C5 H5 0.9500
C6 C7 1.379(15)
C6 H6 0.9500
C7 C8 1.490(16)
C8 C9 1.357(17)
C8 C13 1.424(17)
C9 C10 1.429(17)
C9 H9 0.9500
C10 C11 1.370(19)
C10 H10 0.9500
C11 C12 1.381(19)
C12 C13 1.322(17)
C12 H12 0.9500
C13 H13 0.9500
C14 C18 1.519(16)
C14 C15 1.535(16)
C14 H14 1.0000
C15 C16 1.529(16)
C15 H15A 0.9900
C15 H15B 0.9900
C16 C17 1.531(14)
C16 H16A 0.9900
C16 H16B 0.9900
C17 C24 1.530(14)
C17 H17 1.0000
C18 C19 1.365(15)
C18 C23 1.384(15)
C19 C20 1.407(16)
C19 H19 0.9500
C20 C21 1.40(2)
C20 H20 0.9500
C21 C22 1.34(2)
C21 H21 0.9500
C22 C23 1.375(18)
C22 H22 0.9500
C23 H23 0.9500
C24 C25 1.367(15)
C24 C29 1.389(15)
C25 C26 1.371(17)
C25 H25 0.9500
C26 C27 1.34(2)
C26 H26 0.9500
C27 C28 1.39(2)
C27 H27 0.9500
C28 C29 1.360(19)
C28 H28 0.9500
C29 H29 0.9500
Ag2 C30 2.054(14)
Ag2 Cl2 2.329(3)
N4 C30 1.381(16)
N4 C36 1.429(15)
N4 C32 1.431(15)
N5 C31 1.373(15)
N5 C30 1.400(16)
N5 N6 1.447(13)
N6 C43 1.462(15)
N6 C46 1.511(16)
F2 C40 1.383(15)
C31 C32 1.348(16)
C31 H31 0.9500
C32 C33 1.424(17)
C33 C34 1.348(18)
C33 H33 0.9500
C34 C35 1.376(18)
C34 H34 0.9500
C35 C36 1.338(16)
C35 H35 0.9500
C36 C37 1.483(16)
C37 C38 1.371(16)
C37 C42 1.396(18)
C38 C39 1.414(17)
C38 H38 0.9500
C39 C40 1.34(2)
C39 H39 0.9500
C40 C41 1.363(18)
C41 C42 1.344(19)
C41 H41 0.9500
C42 H42 0.9500
C43 C47 1.464(17)
C43 C44 1.521(15)
C43 H43 1.0000
C44 C45 1.531(19)
C44 H44A 0.9900
C44 H44B 0.9900
C45 C46 1.545(17)
C45 H45A 0.9900
C45 H45B 0.9900
C46 C53 1.456(19)
C46 H46 1.0000
C47 C52 1.365(17)
C47 C48 1.385(18)
C48 C49 1.41(2)
C48 H48 0.9500
C49 C50 1.37(2)
C49 H49 0.9500
C50 C51 1.35(2)
C50 H50 0.9500
C51 C52 1.376(18)
C51 H51 0.9500
C52 H52 0.9500
C53 C54 1.43(2)
C53 C58 1.438(18)
C54 C55 1.41(2)
C54 H54 0.9500
C55 C56 1.43(3)
C55 H55 0.9500
C56 C57 1.28(3)
C56 H56 0.9500
C57 C58 1.43(3)
C57 H57 0.9500
C58 H58 0.9500
Cl3 C59 1.87(2)
Cl4 C59 1.659(16)
C59 H59A 0.9900
C59 H59B 0.9900
Cl5A C60A 1.727(15)
Cl6A C60A 1.729(14)
C60A H60A 0.9900
C60A H60B 0.9900
Cl5B C60B 1.72(2)
Cl6B C60B 1.70(2)
C60B H60C 0.9900
C60B H60D 0.9900
Cl7 C61 1.71(3)
Cl8 C61 1.69(2)
C61 H61A 0.9900
C61 H61B 0.9900
Cl9 C62 1.85(2)
Cl10 C62 1.71(2)
C62 H62A 0.9900
C62 H62B 0.9900
Cl11 C63 1.76(2)
Cl12 C63 1.76(2)
C63 H63A 0.9900
C63 H63B 0.9900
Cl13 C64 1.71(2)
Cl14 C64 1.775(16)
C64 H64A 0.9900
C64 H64B 0.9900

loop_
_geom_torsion_atom_site_label_1
_geom_torsion_atom_site_label_2
_geom_torsion_atom_site_label_3
_geom_torsion_atom_site_label_4
_geom_torsion
C1 N2 N3 C17 -40.2(15)
C2 N2 N3 C17 136.9(10)
C1 N2 N3 C14 87.1(14)
C2 N2 N3 C14 -95.7(11)
C2 N2 C1 N1 3.2(13)
N3 N2 C1 N1 -179.6(9)
C2 N2 C1 Ag1 -177.1(8)
N3 N2 C1 Ag1 0.1(18)
C7 N1 C1 N2 178.6(10)
C3 N1 C1 N2 -3.9(12)
C7 N1 C1 Ag1 -1.1(17)
C3 N1 C1 Ag1 176.3(8)
Cl1 Ag1 C1 N2 72(4)
H17 Ag1 C1 N2 12.7
Cl1 Ag1 C1 N1 -109(3)
H17 Ag1 C1 N1 -167.6
C1 N2 C2 C3 -1.1(14)
N3 N2 C2 C3 -178.7(9)
N2 C2 C3 C4 175.2(12)
N2 C2 C3 N1 -1.4(12)
C1 N1 C3 C2 3.4(12)
C7 N1 C3 C2 -178.9(10)
C1 N1 C3 C4 -173.8(10)
C7 N1 C3 C4 3.9(15)
C2 C3 C4 C5 -176.8(13)
N1 C3 C4 C5 -0.6(17)
C3 C4 C5 C6 -1.7(18)
C4 C5 C6 C7 0.8(18)
C5 C6 C7 N1 2.4(17)
C5 C6 C7 C8 -173.8(11)
C1 N1 C7 C6 172.5(11)
C3 N1 C7 C6 -4.7(16)
C1 N1 C7 C8 -11.2(17)
C3 N1 C7 C8 171.6(10)
C6 C7 C8 C9 -66.7(16)
N1 C7 C8 C9 117.1(13)
C6 C7 C8 C13 110.5(13)
N1 C7 C8 C13 -65.6(14)
C13 C8 C9 C10 2.7(19)
C7 C8 C9 C10 179.9(11)
C8 C9 C10 C11 -2.7(19)
C9 C10 C11 F1 -178.5(11)
C9 C10 C11 C12 2.6(19)
F1 C11 C12 C13 178.5(12)
C10 C11 C12 C13 -3(2)
C11 C12 C13 C8 2(2)
C9 C8 C13 C12 -2.6(19)
C7 C8 C13 C12 -179.8(12)
N2 N3 C14 C18 -44.8(12)
C17 N3 C14 C18 87.3(10)
N2 N3 C14 C15 -168.8(9)
C17 N3 C14 C15 -36.7(11)
C18 C14 C15 C16 -109.0(11)
N3 C14 C15 C16 12.9(13)
C14 C15 C16 C17 13.0(13)
N2 N3 C17 C24 -61.0(11)
C14 N3 C17 C24 168.5(8)
N2 N3 C17 C16 176.1(9)
C14 N3 C17 C16 45.6(10)
C15 C16 C17 N3 -34.7(11)
C15 C16 C17 C24 -154.6(9)
N3 C14 C18 C19 90.1(11)
C15 C14 C18 C19 -155.6(10)
N3 C14 C18 C23 -85.6(11)
C15 C14 C18 C23 28.8(14)
C23 C18 C19 C20 -0.6(15)
C14 C18 C19 C20 -176.4(10)
C18 C19 C20 C21 2.3(17)
C19 C20 C21 C22 -3.9(19)
C20 C21 C22 C23 4(2)
C21 C22 C23 C18 -2.2(18)
C19 C18 C23 C22 0.4(15)
C14 C18 C23 C22 176.0(10)
N3 C17 C24 C25 -45.0(12)
C16 C17 C24 C25 69.0(12)
N3 C17 C24 C29 136.5(9)
C16 C17 C24 C29 -109.5(10)
C29 C24 C25 C26 2.6(15)
C17 C24 C25 C26 -175.9(9)
C24 C25 C26 C27 -0.9(18)
C25 C26 C27 C28 -1(2)
C26 C27 C28 C29 1(2)
C27 C28 C29 C24 0.4(18)
C25 C24 C29 C28 -2.4(16)
C17 C24 C29 C28 176.2(10)
C31 N5 N6 C43 -47.3(15)
C30 N5 N6 C43 134.9(11)
C31 N5 N6 C46 77.4(14)
C30 N5 N6 C46 -100.4(12)
C36 N4 C30 N5 178.2(10)
C32 N4 C30 N5 -0.1(13)
C36 N4 C30 Ag2 3.0(19)
C32 N4 C30 Ag2 -175.3(9)
C31 N5 C30 N4 2.1(13)
N6 N5 C30 N4 -179.7(9)
C31 N5 C30 Ag2 177.7(8)
N6 N5 C30 Ag2 -4.1(15)
C30 N5 C31 C32 -3.4(14)
N6 N5 C31 C32 178.7(10)
N5 C31 C32 C33 -176.1(13)
N5 C31 C32 N4 3.0(12)
C30 N4 C32 C31 -1.9(13)
C36 N4 C32 C31 179.7(10)
C30 N4 C32 C33 177.5(10)
C36 N4 C32 C33 -0.9(15)
C31 C32 C33 C34 178.6(13)
N4 C32 C33 C34 -0.5(17)
C32 C33 C34 C35 1.5(19)
C33 C34 C35 C36 -1(2)
C34 C35 C36 N4 -0.2(18)
C34 C35 C36 C37 175.1(11)
C30 N4 C36 C35 -176.9(12)
C32 N4 C36 C35 1.2(16)
C30 N4 C36 C37 7.2(16)
C32 N4 C36 C37 -174.6(10)
C35 C36 C37 C38 -102.1(16)
N4 C36 C37 C38 73.2(14)
C35 C36 C37 C42 76.9(17)
N4 C36 C37 C42 -107.8(12)
C42 C37 C38 C39 -1.6(18)
C36 C37 C38 C39 177.5(11)
C37 C38 C39 C40 1.9(19)
C38 C39 C40 C41 -2(2)
C38 C39 C40 F2 176.5(11)
C39 C40 C41 C42 1(2)
F2 C40 C41 C42 -176.8(12)
C40 C41 C42 C37 -1(2)
C38 C37 C42 C41 1.2(19)
C36 C37 C42 C41 -177.9(13)
N5 N6 C43 C47 -64.7(12)
C46 N6 C43 C47 167.4(9)
N5 N6 C43 C44 172.8(9)
C46 N6 C43 C44 44.9(12)
N6 C43 C44 C45 -21.0(13)
C47 C43 C44 C45 -142.4(11)
C43 C44 C45 C46 -7.7(15)
N5 N6 C46 C53 -53.9(14)
C43 N6 C46 C53 73.0(13)
N5 N6 C46 C45 -176.1(10)
C43 N6 C46 C45 -49.2(12)
C44 C45 C46 C53 -89.2(13)
C44 C45 C46 N6 31.8(13)
N6 C43 C47 C52 132.5(11)
C44 C43 C47 C52 -114.6(12)
N6 C43 C47 C48 -49.1(14)
C44 C43 C47 C48 63.8(14)
C52 C47 C48 C49 3.0(17)
C43 C47 C48 C49 -175.5(11)
C47 C48 C49 C50 -2.6(19)
C48 C49 C50 C51 2(2)
C49 C50 C51 C52 -2(2)
C48 C47 C52 C51 -2.9(18)
C43 C47 C52 C51 175.5(11)
C50 C51 C52 C47 2(2)
N6 C46 C53 C54 -84.9(14)
C45 C46 C53 C54 25.7(17)
N6 C46 C53 C58 91.2(14)
C45 C46 C53 C58 -158.2(11)
C58 C53 C54 C55 1.3(19)
C46 C53 C54 C55 177.5(12)
C53 C54 C55 C56 -1(2)
C54 C55 C56 C57 -1(3)
C55 C56 C57 C58 4(3)
C56 C57 C58 C53 -3(3)
C54 C53 C58 C57 0.6(17)
C46 C53 C58 C57 -175.8(13)
